data_7010603
loop_
_publ_author_name
'Lethbridge, Zoe A. D.'
'Tiwary, Satish K.'
'Harrison, Andrew'
'Lightfoot, Philip'

_publ_section_title
;
 Synthesis, structural relationships and magnetic properties of new
 amine-templated manganese(II) phosphate oxalate framework materials
;
_journal_issue 12
_journal_name_full 'Journal of the Chemical Society, Dalton Transactions'
_journal_page_first 1904
_journal_paper_doi 10.1039/b101005k
_journal_year 2001
_chemical_formula_sum 'C4 H11 Mn N O7 P'
_chemical_formula_weight 271.05
_space_group_IT_number 14
_symmetry_cell_setting monoclinic
_symmetry_Int_Tables_number 14
_symmetry_space_group_name_Hall '-P 2yn'
_symmetry_space_group_name_H-M 'P 1 21/n 1'
_audit_creation_date 'Fri Jul  1 16:06:10 2000'
_audit_creation_method 'from TEXRAY.INF file'
_cell_angle_alpha 90
_cell_angle_beta 90.384(1)
_cell_angle_gamma 90
_cell_formula_units_Z 4
_cell_length_a 5.9778(3)
_cell_length_b 16.6747(8)
_cell_length_c 8.4660(4)
_cell_measurement_reflns_used 0
_cell_measurement_temperature 273.2
_cell_measurement_theta_max 0.0
_cell_measurement_theta_min 0.0
_cell_volume 843.86(7)
_computing_cell_refinement 'MSC/AFC Diffractometer Control'
_computing_data_collection 'MSC/AFC Diffractometer Control'
_computing_data_reduction teXsan
_computing_publication_material teXsan
_computing_structure_refinement teXsan
_diffrn_ambient_temperature 273.2
_diffrn_measurement_device unknown
_diffrn_measurement_method 'omega scans with profile analysis'
_diffrn_orient_matrix_UB_11 0.00000
_diffrn_orient_matrix_UB_12 0.00000
_diffrn_orient_matrix_UB_13 0.00000
_diffrn_orient_matrix_UB_21 0.00000
_diffrn_orient_matrix_UB_22 0.00000
_diffrn_orient_matrix_UB_23 0.00000
_diffrn_orient_matrix_UB_31 0.00000
_diffrn_orient_matrix_UB_32 0.00000
_diffrn_orient_matrix_UB_33 0.00000
_diffrn_radiation_monochromator graphite
_diffrn_radiation_source 'X-ray tube'
_diffrn_radiation_type MoKalpha
_diffrn_radiation_wavelength 0.7107
_diffrn_reflns_av_R_equivalents 2.90
_diffrn_reflns_limit_h_max 6
_diffrn_reflns_limit_h_min -3
_diffrn_reflns_limit_k_max 18
_diffrn_reflns_limit_k_min -18
_diffrn_reflns_limit_l_max 9
_diffrn_reflns_limit_l_min -9
_diffrn_reflns_number 3727
_diffrn_reflns_theta_max 23.29
_diffrn_standards_decay_% 0.00
_diffrn_standards_interval_count 0
_diffrn_standards_number 0
_exptl_absorpt_coefficient_mu 1.767
_exptl_absorpt_correction_type none
_exptl_crystal_colour unknown
_exptl_crystal_density_diffrn 2.133
_exptl_crystal_description unknown
_exptl_crystal_F_000 552.00
_exptl_crystal_size_max 0.000
_exptl_crystal_size_mid 0.000
_exptl_crystal_size_min 0.000
_refine_diff_density_max 0.34
_refine_diff_density_min -0.35
_refine_ls_extinction_method none
_refine_ls_goodness_of_fit_obs 1.408
_refine_ls_hydrogen_treatment refall
_refine_ls_matrix_type full
_refine_ls_number_parameters 171
_refine_ls_number_reflns 883
_refine_ls_number_restraints 0
_refine_ls_R_factor_obs 0.0299
_refine_ls_shift/esd_max 0.8110
_refine_ls_structure_factor_coef F
_refine_ls_weighting_scheme sigma
_refine_ls_wR_factor_obs 0.0333
_reflns_number_observed 883
_reflns_number_total 1272
_reflns_observed_criterion 3.00
_cod_data_source_file b101005k.txt
_cod_data_source_block '[Mn2(HPO4)2(C2O4)(H2O)2](H3NC6H10NH3)_(1)'
_cod_depositor_comments
;
The following automatic conversions were performed:

'_atom_site_thermal_displace_type' tag value 'Uij' was replaced with
'Uani' value 25 times.

Automatic conversion script
Id: cif_fix_values 1646 2011-03-28 12:23:43Z adriana 
;
_cod_original_cell_volume 843.85(6)
_cod_original_sg_symbol_H-M 'P 21/n     '
_cod_original_formula_sum 'C4 H11 N Mn O7 P '
_cod_database_code 7010603

loop_
_symmetry_equiv_pos_as_xyz
'   +x,   +y,   +z'
1/2-x,1/2+y,1/2-z
'   -x,   -y,   -z'
1/2+x,1/2-y,1/2+z

loop_
_atom_site_aniso_label
_atom_site_aniso_U_11
_atom_site_aniso_U_22
_atom_site_aniso_U_33
_atom_site_aniso_U_12
_atom_site_aniso_U_13
_atom_site_aniso_U_23
Mn(1) 0.0173(4) 0.0180(4) 0.0160(4) 0.0002(4) -0.0003(3) 0.0001(4)
P(1) 0.0162(7) 0.0170(7) 0.0148(7) 0.0001(6) -0.0008(5) 0.0002(6)
O(1) 0.020(2) 0.045(3) 0.022(2) 0.003(2) 0.004(2) 0.002(2)
O(2) 0.024(2) 0.021(2) 0.020(2) -0.005(2) 0.002(2) -0.002(2)
O(3) 0.021(2) 0.016(2) 0.034(2) -0.001(2) -0.002(2) -0.004(2)
O(4) 0.020(2) 0.017(2) 0.032(2) 0.002(2) -0.001(2) -0.001(2)
O(5) 0.026(2) 0.023(2) 0.023(2) 0.002(2) -0.003(2) -0.004(2)
O(6) 0.019(2) 0.019(2) 0.025(2) 0.001(2) -0.006(2) -0.003(2)
O(7) 0.023(2) 0.024(2) 0.016(2) 0.003(2) 0.000(2) 0.000(2)
N(1) 0.020(3) 0.024(3) 0.021(3) -0.003(2) 0.000(2) 0.004(2)
C(1) 0.020(3) 0.021(3) 0.013(3) 0.000(2) -0.004(2) 0.001(2)
C(2) 0.018(3) 0.029(3) 0.026(3) -0.003(2) 0.003(2) 0.004(3)
C(3) 0.021(3) 0.026(3) 0.030(3) 0.006(3) -0.002(3) 0.000(3)
C(4) 0.020(3) 0.022(3) 0.015(3) 0.001(3) -0.001(2) -0.001(2)

loop_
_atom_site_label
_atom_site_fract_x
_atom_site_fract_y
_atom_site_fract_z
_atom_site_U_iso_or_equiv
_atom_site_thermal_displace_type
_atom_site_calc_flag
_atom_site_calc_attached_atom
Mn(1) 0.5153(1) 0.17646(4) 0.50446(10) 0.0171(2) Uani ? ?
P(1) 1.0071(2) 0.24515(8) 0.3775(2) 0.0160(3) Uani ? ?
O(1) 0.5287(7) 0.1610(3) 0.2400(5) 0.029(1) Uani ? ?
O(2) 0.8234(6) 0.2440(2) 0.5008(4) 0.0216(10) Uani ? ?
O(3) 0.7237(6) 0.0649(2) 0.5382(4) 0.024(1) Uani ? ?
O(4) 0.7193(6) -0.0691(2) 0.5150(4) 0.023(1) Uani ? ?
O(5) 1.0048(6) 0.1605(2) 0.2874(5) 0.024(1) Uani ? ?
O(6) 1.2373(5) 0.2557(2) 0.4507(4) 0.0208(10) Uani ? ?
O(7) 0.9585(6) 0.3068(2) 0.2502(4) 0.0209(10) Uani ? ?
N(1) 1.0100(8) 0.1310(3) -0.2194(5) 0.022(1) Uani ? ?
C(1) 1.0223(8) 0.0769(3) -0.0788(6) 0.018(1) Uani ? ?
C(2) 0.8028(9) -0.0124(3) 0.1009(6) 0.024(2) Uani ? ?
C(3) 0.7947(9) 0.0414(4) -0.0456(7) 0.026(2) Uani ? ?
C(4) 0.6288(8) -0.0010(4) 0.5160(5) 0.019(1) Uani ? ?
H(1) 0.44(1) 0.187(3) 0.175(7) 0.04(1) Uani ? ?
H(2) 0.65(1) 0.167(4) 0.203(7) 0.04(1) Uani ? ?
H(3) 1.04(1) 0.127(4) 0.333(7) 0.03(2) Uani ? ?
H(4) 1.149(8) 0.152(3) -0.242(5) 0.01(1) Uani ? ?
H(5) 0.95(1) 0.100(4) -0.301(7) 0.05(2) Uani ? ?
H(6) 0.89(1) 0.180(4) -0.194(7) 0.05(1) Uani ? ?
H(7) 1.076(7) 0.111(3) 0.015(5) 0.01(1) Uani ? ?
H(8) 0.744(9) 0.013(3) -0.133(7) 0.03(1) Uani ? ?
H(9) 0.689(8) 0.084(3) -0.035(5) 0.01(1) Uani ? ?
H(10) 0.848(9) 0.019(3) 0.193(6) 0.02(1) Uani ? ?
H(11) 0.663(9) -0.035(3) 0.128(6) 0.03(1) Uani ? ?

loop_
_atom_type_symbol
_atom_type_oxidation_number
_atom_type_number_in_cell
_atom_type_scat_dispersion_real
_atom_type_scat_dispersion_imag
_atom_type_scat_source
Mn 0 4 0.337 0.728 'International Tables'
P 0 4 0.102 0.094 'International Tables'
O 0 28 0.011 0.006 'International Tables'
C 0 16 0.003 0.002 'International Tables'
N 0 4 0.006 0.003 'International Tables'
H 0 44 0.000 0.000 'International Tables'

loop_
_geom_angle_atom_site_label_1
_geom_angle_atom_site_label_2
_geom_angle_atom_site_label_3
_geom_angle
_geom_angle_site_symmetry_1
_geom_angle_site_symmetry_2
_geom_angle_site_symmetry_3
_geom_angle_publ_flag
O(1) Mn(1) O(2) 90.5(1) ? ? ? yes
O(1) Mn(1) O(3) 90.5(1) ? ? ? yes
O(1) Mn(1) O(4) 82.2(1) ? ? ? yes
O(1) Mn(1) O(6) 83.9(1) ? ? ? yes
O(1) Mn(1) O(7) 172.8(1) ? ? ? yes
O(2) Mn(1) O(3) 87.8(1) ? ? ? yes
O(2) Mn(1) O(4) 158.9(1) ? ? ? yes
O(2) Mn(1) O(6) 109.4(1) ? ? ? yes
O(2) Mn(1) O(7) 95.0(1) ? ? ? yes
O(3) Mn(1) O(4) 72.6(1) ? ? ? yes
O(3) Mn(1) O(6) 161.9(1) ? ? ? yes
O(3) Mn(1) O(7) 94.3(1) ? ? ? yes
O(4) Mn(1) O(6) 89.6(1) ? ? ? yes
O(4) Mn(1) O(7) 94.1(1) ? ? ? yes
O(6) Mn(1) O(7) 89.9(1) ? ? ? yes
O(2) P(1) O(5) 108.2(2) ? ? ? yes
O(2) P(1) O(6) 112.3(2) ? ? ? yes
O(2) P(1) O(7) 111.2(2) ? ? ? yes
O(5) P(1) O(6) 107.5(2) ? ? ? yes
O(5) P(1) O(7) 104.9(2) ? ? ? yes
O(6) P(1) O(7) 112.4(2) ? ? ? yes
Mn(1) O(2) P(1) 129.5(2) ? ? ? yes
Mn(1) O(3) C(4) 117.1(3) ? ? ? yes
Mn(1) O(4) C(4) 116.4(3) ? ? ? yes
Mn(1) O(6) P(1) 135.1(2) ? ? ? yes
Mn(1) O(7) P(1) 138.8(2) ? ? ? yes
N(1) C(1) C(2) 111.2(4) ? ? ? yes
N(1) C(1) C(3) 110.2(4) ? ? ? yes
C(2) C(1) C(3) 111.7(4) ? ? ? yes
C(1) C(2) C(3) 109.6(4) ? ? ? yes
C(1) C(3) C(2) 110.9(4) ? ? ? yes
O(3) C(4) O(4) 126.9(4) ? ? ? yes
O(3) C(4) C(4) 117.0(6) ? ? ? yes
O(4) C(4) C(4) 116.2(6) ? ? ? yes

loop_
_geom_bond_atom_site_label_1
_geom_bond_atom_site_label_2
_geom_bond_distance
_geom_bond_site_symmetry_1
_geom_bond_site_symmetry_2
_geom_bond_publ_flag
Mn(1) O(1) 2.256(4) ? ? yes
Mn(1) O(2) 2.159(3) ? ? yes
Mn(1) O(3) 2.256(4) ? ? yes
Mn(1) O(4) 2.279(4) ? ? yes
Mn(1) O(6) 2.169(3) ? ? yes
Mn(1) O(7) 2.128(3) ? ? yes
P(1) O(2) 1.520(4) ? ? yes
P(1) O(5) 1.605(4) ? ? yes
P(1) O(6) 1.516(3) ? ? yes
P(1) O(7) 1.516(4) ? ? yes
O(3) C(4) 1.250(7) ? ? yes
O(4) C(4) 1.258(7) ? ? yes
N(1) C(1) 1.495(7) ? ? yes
C(1) C(2) 1.512(7) ? ? yes
C(1) C(3) 1.511(7) ? ? yes
C(2) C(3) 1.532(8) ? ? yes
C(4) C(4) 1.562(9) ? ? yes
